data_1539108
loop_
_publ_author_name
'Simon, A.'
'von Schnering, H.G.'

_publ_section_title
;
 Nb3 Br8-beta und Mb3 I8-beta Darstellung, Eigenschaften und Struktur
;
_journal_name_full 'Journal of the Less-Common Metals'
_journal_page_first 31
_journal_page_last 46
_journal_volume 11
_journal_year 1966
_chemical_formula_sum 'Br8 Nb3'
_chemical_name_systematic 'Nb3 Br8'
_space_group_IT_number 166
_symmetry_space_group_name_Hall '-R 3 2"'
_symmetry_space_group_name_H-M 'R -3 m :H'
_cell_angle_alpha 90
_cell_angle_beta 90
_cell_angle_gamma 120
_cell_formula_units_Z 6
_cell_length_a 7.08
_cell_length_b 7.08
_cell_length_c 38.975
_cell_volume 1691.933
_citation_journal_id_ASTM JCOMAH
_cod_data_source_file Simon_JCOMAH_1966_961.cif
_cod_data_source_block Br8Nb3
_cod_database_code 1539108

loop_
_symmetry_equiv_pos_as_xyz
x,y,z
-y,x-y,z
-x+y,-x,z
y,x,-z
-x,-x+y,-z
x-y,-y,-z
-x,-y,-z
y,-x+y,-z
x-y,x,-z
-y,-x,z
x,x-y,z
-x+y,y,z
x+2/3,y+1/3,z+1/3
-y+2/3,x-y+1/3,z+1/3
-x+y+2/3,-x+1/3,z+1/3
y+2/3,x+1/3,-z+1/3
-x+2/3,-x+y+1/3,-z+1/3
x-y+2/3,-y+1/3,-z+1/3
-x+2/3,-y+1/3,-z+1/3
y+2/3,-x+y+1/3,-z+1/3
x-y+2/3,x+1/3,-z+1/3
-y+2/3,-x+1/3,z+1/3
x+2/3,x-y+1/3,z+1/3
-x+y+2/3,y+1/3,z+1/3
x+1/3,y+2/3,z+2/3
-y+1/3,x-y+2/3,z+2/3
-x+y+1/3,-x+2/3,z+2/3
y+1/3,x+2/3,-z+2/3
-x+1/3,-x+y+2/3,-z+2/3
x-y+1/3,-y+2/3,-z+2/3
-x+1/3,-y+2/3,-z+2/3
y+1/3,-x+y+2/3,-z+2/3
x-y+1/3,x+2/3,-z+2/3
-y+1/3,-x+2/3,z+2/3
x+1/3,x-y+2/3,z+2/3
-x+y+1/3,y+2/3,z+2/3

loop_
_atom_site_label
_atom_site_type_symbol
_atom_site_fract_x
_atom_site_fract_y
_atom_site_fract_z
_atom_site_occupancy
_atom_site_U_iso_or_equiv
Nb1 Nb 0.469 -0.469 0.0826 1 0.0
Br3 Br 0 0 0.2152 1 0.0
Br4 Br 0 0 0.3648 1 0.0
Br2 Br 0.837 -0.837 0.0455 1 0.0
Br1 Br 0.167 -0.167 0.1269 1 0.0
